data_2241903
loop_
_publ_author_name
'Aubert, Emmanuel'
'Doudouh, Abdelatif'
'Peluso, Paola'
'Mamane, Victor'

_publ_section_title
;
 Channels with ordered water and bipyridine molecules in the porous
 coordination polymer
 {[Cu(SiF~6~)(C~10~H~8~N~2~)~2~]&#x00B7;2C~10~N~2~H~8~&#x00B7;5H~2~O}~<i>n~</i>
;
_journal_coeditor_code VN2118
_journal_issue 11
_journal_name_full 'Acta Crystallographica Section E'
_journal_page_first 1654
_journal_page_last 1658
_journal_paper_doi 10.1107/S2056989016016686
_journal_volume 72
_journal_year 2016
_chemical_formula_iupac '[Cu (Si F6) (C10 H8 N2)2], 2C10 H8 N2 , 5H2 O'
_chemical_formula_moiety 'C20 H16 Cu F6 N4 Si, 2(C10 H8 N2), 5(H2 O)'
_chemical_formula_sum 'C40 H42 Cu F6 N8 O5 Si'
_chemical_formula_weight 920.44
_chemical_name_systematic
;Poly[[bis(\m~2~-4,4'-bipyridine)(\m~2~-hexafluoridosilicato)copper(II)]
4,4'-bipyridine disolvate pentahydrate]
;
_space_group_crystal_system monoclinic
_space_group_IT_number 14
_space_group_name_Hall '-P 2ybc'
_space_group_name_H-M_alt 'P 1 21/c 1'
_symmetry_space_group_name_Hall '-P 2ybc'
_symmetry_space_group_name_H-M 'P 1 21/c 1'
_atom_sites_solution_hydrogens difmap
_atom_sites_solution_primary iterative
_audit_creation_method SHELXL-2014/7
_cell_angle_alpha 90
_cell_angle_beta 90.6540(10)
_cell_angle_gamma 90
_cell_formula_units_Z 4
_cell_length_a 16.3875(2)
_cell_length_b 16.6136(2)
_cell_length_c 14.7959(2)
_cell_measurement_reflns_used 32121
_cell_measurement_temperature 110(2)
_cell_measurement_theta_max 76.4770
_cell_measurement_theta_min 3.7320
_cell_volume 4028.00(9)
_computing_cell_refinement
;
CrysAlisPro (Rigaku Oxford Diffraction, 2015)
;
_computing_data_collection
;
CrysAlisPro (Rigaku Oxford Diffraction, 2015)
;
_computing_data_reduction
;
CrysAlisPro (Rigaku Oxford Diffraction, 2015)
;
_computing_molecular_graphics
;
Mercury (Macrae <i>et al.</i>,  2006)
;
_computing_publication_material
;
publCIF (Westrip, 2010)
;
_computing_structure_refinement
;
SHELXL (Sheldrick, 2015b)
;
_computing_structure_solution
;
SHELXT (Sheldrick, 2015a)
;
_diffrn_ambient_temperature 110(2)
_diffrn_measured_fraction_theta_full 1.000
_diffrn_measured_fraction_theta_max 1.000
_diffrn_measurement_device_type 'Rigaku Oxford Diffraction SuperNova (Cu) X-ray Source'
_diffrn_measurement_method 'omega scans'
_diffrn_radiation_type CuK\a
_diffrn_radiation_wavelength 1.54184
_diffrn_reflns_av_R_equivalents 0.0285
_diffrn_reflns_limit_h_max 20
_diffrn_reflns_limit_h_min -20
_diffrn_reflns_limit_k_max 20
_diffrn_reflns_limit_k_min 0
_diffrn_reflns_limit_l_max 18
_diffrn_reflns_limit_l_min 0
_diffrn_reflns_number 68271
_diffrn_reflns_theta_full 67.684
_diffrn_reflns_theta_max 76.238
_diffrn_reflns_theta_min 3.789
_diffrn_standards_decay_% 0
_diffrn_standards_interval_count 0
_diffrn_standards_number 0
_exptl_absorpt_coefficient_mu 1.783
_exptl_absorpt_correction_T_max 0.824
_exptl_absorpt_correction_T_min 0.708
_exptl_absorpt_correction_type analytical
_exptl_absorpt_process_details
;
[CrysAlis PRO (Rigaku Oxford Diffraction, 2015)];
analytical numeric absorption
correction using a multi-faceted crystal model based on expressions derived by
Clark & Reid (1995)
;
_exptl_crystal_colour violet
_exptl_crystal_density_diffrn 1.518
_exptl_crystal_description prism
_exptl_crystal_F_000 1900
_exptl_crystal_size_max 0.254
_exptl_crystal_size_mid 0.158
_exptl_crystal_size_min 0.140
_refine_diff_density_max 0.468
_refine_diff_density_min -0.500
_refine_ls_extinction_method none
_refine_ls_goodness_of_fit_ref 1.062
_refine_ls_hydrogen_treatment mixed
_refine_ls_matrix_type full
_refine_ls_number_parameters 593
_refine_ls_number_reflns 8435
_refine_ls_number_restraints 0
_refine_ls_restrained_S_all 1.062
_refine_ls_R_factor_all 0.0380
_refine_ls_R_factor_gt 0.0356
_refine_ls_shift/su_max 0.002
_refine_ls_shift/su_mean 0.000
_refine_ls_structure_factor_coef Fsqd
_refine_ls_weighting_details 'w=1/[\s^2^(Fo^2^)+(0.0562P)^2^+2.6502P] where P=(Fo^2^+2Fc^2^)/3'
_refine_ls_weighting_scheme calc
_refine_ls_wR_factor_gt 0.1051
_refine_ls_wR_factor_ref 0.1100
_reflns_number_gt 7846
_reflns_number_total 8435
_reflns_threshold_expression 'I > 2\s(I)'
_cod_data_source_file vn2118sup1.cif
_cod_data_source_block I
_cod_database_code 2241903
_shelx_space_group_comment
;
The symmetry employed for this shelxl refinement is uniquely defined
by the following loop, which should always be used as a source of
symmetry information in preference to the above space-group names.
They are only intended as comments.
;

loop_
_space_group_symop_operation_xyz
'x, y, z'
'-x, y+1/2, -z+1/2'
'-x, -y, -z'
'x, -y-1/2, z-1/2'

loop_
_atom_site_type_symbol
_atom_site_label
_atom_site_fract_x
_atom_site_fract_y
_atom_site_fract_z
_atom_site_U_iso_or_equiv
_atom_site_adp_type
_atom_site_calc_flag
_atom_site_occupancy
Cu Cu1 0.0000 0.5000 0.5000 0.00740(9) Uani d 1
Cu Cu2 0.5000 0.5000 0.5000 0.00808(9) Uani d 1
Si Si1 0.24851(2) 0.50181(2) 0.49951(2) 0.01085(11) Uani d 1
F F1 0.14392(6) 0.50149(4) 0.50157(6) 0.01423(19) Uani d 1
F F2 0.35288(6) 0.49872(4) 0.49705(6) 0.01514(19) Uani d 1
F F5 0.25214(6) 0.49217(7) 0.61255(7) 0.0327(3) Uani d 1
F F6 0.25001(5) 0.60099(6) 0.50857(8) 0.0313(3) Uani d 1
F F3 0.24470(6) 0.51068(7) 0.38628(7) 0.0305(2) Uani d 1
F F4 0.24575(5) 0.40086(6) 0.48849(9) 0.0356(3) Uani d 1
N N1 -0.00035(7) 0.41543(7) 0.59766(8) 0.0104(2) Uani d 1
O O52 0.24669(7) 0.22533(8) 0.69796(10) 0.0304(3) Uani d 1
N N7 -0.00003(7) 0.09067(7) 0.90635(7) 0.0104(2) Uani d 1
N N19 0.50157(7) 0.08206(7) 0.10342(7) 0.0103(2) Uani d 1
N N13 0.50009(7) 0.40834(7) 0.41061(7) 0.0102(2) Uani d 1
O O53 0.29213(8) 0.07136(8) 0.73649(9) 0.0319(3) Uani d 1
O O50 0.27901(8) 0.11159(8) 0.42810(9) 0.0326(3) Uani d 1
O O51 0.29696(9) 0.24956(9) 0.52512(10) 0.0374(3) Uani d 1
N N43 0.55301(8) 0.94138(8) 0.35053(9) 0.0224(3) Uani d 1
O O49 0.22422(9) 0.11500(9) 0.25239(9) 0.0375(3) Uani d 1
N N37 0.23466(8) 0.82015(8) 0.64527(10) 0.0244(3) Uani d 1
N N31 0.26526(8) 0.82439(10) 0.32164(10) 0.0281(3) Uani d 1
C C16 0.50172(8) 0.27683(8) 0.29304(9) 0.0117(3) Uani d 1
C C17 0.56598(8) 0.33166(8) 0.29579(9) 0.0136(3) Uani d 1
H H17 0.6114 0.3250 0.2572 0.016 Uiso calc 1
C C22 0.50242(8) 0.20746(8) 0.23027(9) 0.0113(3) Uani d 1
C C4 -0.00106(8) 0.28967(8) 0.72282(9) 0.0131(3) Uani d 1
C C20 0.43162(8) 0.11255(8) 0.13529(9) 0.0141(3) Uani d 1
H H20 0.3814 0.0907 0.1139 0.017 Uiso calc 1
C C10 -0.00090(8) 0.22170(8) 0.78738(9) 0.0132(3) Uani d 1
C C15 0.43615(8) 0.29027(8) 0.35038(9) 0.0146(3) Uani d 1
H H15 0.3911 0.2543 0.3504 0.018 Uiso calc 1
C C18 0.56320(8) 0.39594(8) 0.35523(9) 0.0125(3) Uani d 1
H H18 0.6076 0.4327 0.3569 0.015 Uiso calc 1
C C9 0.07202(8) 0.18464(9) 0.81404(10) 0.0164(3) Uani d 1
H H9 0.1227 0.2038 0.7920 0.020 Uiso calc 1
C C3 -0.06460(8) 0.34570(8) 0.71891(9) 0.0144(3) Uani d 1
H H3 -0.1089 0.3418 0.7595 0.017 Uiso calc 1
C C21 0.42956(8) 0.17432(9) 0.19781(9) 0.0145(3) Uani d 1
H H21 0.3787 0.1941 0.2186 0.017 Uiso calc 1
C C14 0.43721(8) 0.35642(8) 0.40738(9) 0.0147(3) Uani d 1
H H14 0.3919 0.3654 0.4455 0.018 Uiso calc 1
C C8 0.06999(8) 0.11997(9) 0.87270(10) 0.0155(3) Uani d 1
H H8 0.1200 0.0952 0.8900 0.019 Uiso calc 1
C C5 0.06262(8) 0.29879(9) 0.66202(10) 0.0162(3) Uani d 1
H H5 0.1066 0.2616 0.6620 0.019 Uiso calc 1
C C24 0.57206(8) 0.11186(9) 0.13636(10) 0.0156(3) Uani d 1
H H24 0.6220 0.0897 0.1158 0.019 Uiso calc 1
C C23 0.57484(8) 0.17385(9) 0.19922(10) 0.0160(3) Uani d 1
H H23 0.6259 0.1933 0.2210 0.019 Uiso calc 1
C C11 -0.07321(8) 0.19167(9) 0.82304(9) 0.0147(3) Uani d 1
H H11 -0.1240 0.2156 0.8072 0.018 Uiso calc 1
C C12 -0.07035(8) 0.12663(9) 0.88184(9) 0.0142(3) Uani d 1
H H12 -0.1200 0.1068 0.9057 0.017 Uiso calc 1
C C2 -0.06252(8) 0.40681(8) 0.65549(9) 0.0130(3) Uani d 1
H H2 -0.1065 0.4440 0.6527 0.016 Uiso calc 1
C C45 0.42153(9) 0.96535(9) 0.41679(11) 0.0208(3) Uani d 1
H H45 0.3752 0.9994 0.4215 0.025 Uiso calc 1
C C6 0.06131(8) 0.36237(9) 0.60178(10) 0.0152(3) Uani d 1
H H6 0.1058 0.3687 0.5618 0.018 Uiso calc 1
C C46 0.42614(9) 0.89392(9) 0.46622(10) 0.0173(3) Uani d 1
C C44 0.48547(10) 0.98589(10) 0.36069(11) 0.0226(3) Uani d 1
H H44 0.4811 1.0346 0.3273 0.027 Uiso calc 1
C C47 0.49637(9) 0.84765(9) 0.45646(10) 0.0201(3) Uani d 1
H H47 0.5025 0.7986 0.4889 0.024 Uiso calc 1
C C38 0.28158(9) 0.76657(9) 0.60272(10) 0.0208(3) Uani d 1
H H38 0.2714 0.7110 0.6125 0.025 Uiso calc 1
N N25 -0.12407(9) 0.91210(10) 0.49597(11) 0.0340(4) Uani d 1
C C39 0.34424(9) 0.78762(9) 0.54526(10) 0.0195(3) Uani d 1
H H39 0.3764 0.7470 0.5179 0.023 Uiso calc 1
C C40 0.36000(9) 0.86869(9) 0.52772(10) 0.0180(3) Uani d 1
C C36 0.22422(10) 0.77389(11) 0.37480(11) 0.0253(3) Uani d 1
H H36 0.2459 0.7215 0.3846 0.030 Uiso calc 1
C C48 0.55719(9) 0.87357(10) 0.39917(11) 0.0222(3) Uani d 1
H H48 0.6047 0.8413 0.3941 0.027 Uiso calc 1
C C34 0.11765(9) 0.86961(10) 0.40037(10) 0.0224(3) Uani d 1
C C35 0.15162(9) 0.79402(10) 0.41632(11) 0.0231(3) Uani d 1
H H35 0.1254 0.7568 0.4551 0.028 Uiso calc 1
C C33 0.16047(10) 0.92295(10) 0.34582(11) 0.0266(3) Uani d 1
H H33 0.1399 0.9754 0.3338 0.032 Uiso calc 1
C C28 0.03559(10) 0.88875(10) 0.43575(11) 0.0232(3) Uani d 1
C C41 0.31092(10) 0.92455(10) 0.57120(12) 0.0254(3) Uani d 1
H H41 0.3184 0.9805 0.5613 0.030 Uiso calc 1
C C27 0.01285(10) 0.86650(11) 0.52287(12) 0.0286(4) Uani d 1
H H27 0.0513 0.8423 0.5630 0.034 Uiso calc 1
C C32 0.23375(10) 0.89772(11) 0.30952(12) 0.0286(4) Uani d 1
H H32 0.2634 0.9349 0.2738 0.034 Uiso calc 1
C C42 0.25108(10) 0.89764(10) 0.62910(13) 0.0299(4) Uani d 1
H H42 0.2195 0.9370 0.6595 0.036 Uiso calc 1
C C26 -0.06647(11) 0.88027(12) 0.54980(13) 0.0335(4) Uani d 1
H H26 -0.0808 0.8663 0.6098 0.040 Uiso calc 1
C C29 -0.02335(11) 0.92411(11) 0.38086(12) 0.0302(4) Uani d 1
H H29 -0.0100 0.9422 0.3219 0.036 Uiso calc 1
C C30 -0.10216(12) 0.93284(12) 0.41284(14) 0.0367(4) Uani d 1
H H30 -0.1425 0.9547 0.3734 0.044 Uiso calc 1
H H53B 0.2849(14) 0.0514(14) 0.7835(17) 0.034(6) Uiso d 1
H H52B 0.2595(15) 0.1754(16) 0.7175(17) 0.046(7) Uiso d 1
H H53A 0.3396(18) 0.0590(18) 0.720(2) 0.066(9) Uiso d 1
H H52A 0.2588(15) 0.2311(15) 0.6395(18) 0.046(7) Uiso d 1
H H50A 0.2641(16) 0.1230(17) 0.360(2) 0.060(8) Uiso d 1
H H49B 0.2334(18) 0.0814(19) 0.201(2) 0.069(9) Uiso d 1
H H50B 0.2281(19) 0.0997(19) 0.457(2) 0.072(9) Uiso d 1
H H49A 0.234(2) 0.174(2) 0.241(2) 0.100(12) Uiso d 1
H H51B 0.2650(13) 0.2899(15) 0.5027(14) 0.034(6) Uiso d 1
H H51A 0.281(2) 0.207(2) 0.480(2) 0.093(11) Uiso d 1

loop_
_atom_site_aniso_label
_atom_site_aniso_U_11
_atom_site_aniso_U_22
_atom_site_aniso_U_33
_atom_site_aniso_U_12
_atom_site_aniso_U_13
_atom_site_aniso_U_23
Cu1 0.01176(16) 0.00446(15) 0.00599(15) -0.00002(9) 0.00097(11) 0.00010(8)
Cu2 0.01341(16) 0.00456(15) 0.00628(15) 0.00000(9) 0.00100(11) -0.00001(8)
Si1 0.0105(2) 0.0103(2) 0.0118(2) 0.00012(11) 0.00098(16) -0.00039(12)
F1 0.0130(4) 0.0140(5) 0.0157(4) -0.0002(3) 0.0016(3) -0.0021(3)
F2 0.0138(4) 0.0154(5) 0.0162(5) 0.0010(3) 0.0015(3) 0.0020(3)
F5 0.0194(5) 0.0653(8) 0.0135(5) -0.0001(4) 0.0007(4) 0.0059(4)
F6 0.0196(5) 0.0126(5) 0.0616(7) -0.0008(3) 0.0034(5) -0.0057(4)
F3 0.0187(5) 0.0589(7) 0.0139(5) 0.0055(4) 0.0012(4) -0.0002(4)
F4 0.0198(5) 0.0123(5) 0.0746(8) 0.0007(3) 0.0011(5) -0.0033(4)
N1 0.0130(5) 0.0087(5) 0.0096(5) -0.0006(4) 0.0001(4) 0.0019(4)
O52 0.0243(6) 0.0258(6) 0.0412(8) 0.0045(5) 0.0085(5) 0.0034(5)
N7 0.0137(5) 0.0086(5) 0.0088(5) -0.0003(4) 0.0007(4) 0.0019(4)
N19 0.0145(5) 0.0079(5) 0.0085(5) 0.0004(4) 0.0004(4) -0.0010(4)
N13 0.0139(5) 0.0072(5) 0.0094(5) 0.0003(4) 0.0005(4) -0.0011(4)
O53 0.0346(7) 0.0311(7) 0.0302(7) 0.0059(5) 0.0124(5) 0.0096(5)
O50 0.0271(6) 0.0342(7) 0.0366(7) 0.0047(5) 0.0013(5) -0.0021(5)
O51 0.0474(8) 0.0258(7) 0.0389(7) 0.0018(6) -0.0021(6) 0.0054(6)
N43 0.0228(6) 0.0233(7) 0.0212(6) -0.0028(5) 0.0009(5) -0.0016(5)
O49 0.0472(8) 0.0342(7) 0.0310(7) 0.0016(6) 0.0001(6) 0.0007(6)
N37 0.0198(6) 0.0231(7) 0.0305(7) -0.0016(5) 0.0044(5) -0.0003(6)
N31 0.0206(6) 0.0401(8) 0.0238(7) -0.0031(6) 0.0021(5) -0.0034(6)
C16 0.0136(6) 0.0099(6) 0.0118(6) 0.0007(5) -0.0003(5) -0.0022(5)
C17 0.0134(6) 0.0136(6) 0.0138(6) -0.0008(5) 0.0031(5) -0.0031(5)
C22 0.0142(6) 0.0089(6) 0.0109(6) -0.0007(5) 0.0007(5) -0.0015(5)
C4 0.0139(6) 0.0118(6) 0.0137(6) -0.0001(5) 0.0003(5) 0.0042(5)
C20 0.0133(6) 0.0127(6) 0.0162(7) -0.0014(5) 0.0012(5) -0.0040(5)
C10 0.0148(6) 0.0116(6) 0.0132(6) 0.0004(5) 0.0016(5) 0.0047(5)
C15 0.0143(6) 0.0126(6) 0.0171(7) -0.0030(5) 0.0032(5) -0.0043(5)
C18 0.0140(6) 0.0113(6) 0.0122(6) -0.0010(5) 0.0006(5) -0.0018(5)
C9 0.0121(6) 0.0179(7) 0.0193(7) -0.0003(5) 0.0022(5) 0.0080(6)
C3 0.0141(6) 0.0155(7) 0.0136(6) 0.0015(5) 0.0032(5) 0.0042(5)
C21 0.0126(6) 0.0145(7) 0.0164(7) 0.0000(5) 0.0022(5) -0.0045(5)
C14 0.0159(6) 0.0126(6) 0.0157(6) -0.0011(5) 0.0037(5) -0.0035(5)
C8 0.0139(6) 0.0148(7) 0.0179(7) 0.0016(5) 0.0015(5) 0.0058(5)
C5 0.0131(6) 0.0151(7) 0.0205(7) 0.0028(5) 0.0032(5) 0.0071(5)
C24 0.0136(6) 0.0154(7) 0.0177(7) 0.0016(5) 0.0009(5) -0.0061(5)
C23 0.0125(6) 0.0175(7) 0.0179(7) -0.0002(5) -0.0012(5) -0.0067(5)
C11 0.0119(6) 0.0153(7) 0.0168(6) 0.0016(5) 0.0009(5) 0.0057(5)
C12 0.0132(6) 0.0148(7) 0.0147(6) -0.0005(5) 0.0008(5) 0.0044(5)
C2 0.0145(6) 0.0128(6) 0.0118(6) 0.0018(5) 0.0005(5) 0.0018(5)
C45 0.0192(7) 0.0177(7) 0.0255(8) 0.0006(6) -0.0016(6) -0.0001(6)
C6 0.0139(6) 0.0145(7) 0.0174(7) 0.0014(5) 0.0032(5) 0.0058(5)
C46 0.0176(7) 0.0174(7) 0.0169(7) -0.0015(5) -0.0028(5) -0.0021(5)
C44 0.0252(8) 0.0187(7) 0.0237(8) -0.0015(6) -0.0007(6) 0.0022(6)
C47 0.0205(7) 0.0192(7) 0.0205(7) 0.0017(6) -0.0016(6) 0.0003(6)
C38 0.0222(7) 0.0182(7) 0.0219(7) -0.0019(6) -0.0013(6) 0.0005(6)
N25 0.0270(7) 0.0306(8) 0.0446(9) 0.0051(6) 0.0069(7) -0.0021(7)
C39 0.0228(7) 0.0171(7) 0.0186(7) 0.0014(6) -0.0001(6) -0.0008(6)
C40 0.0158(6) 0.0190(7) 0.0193(7) -0.0011(5) -0.0024(5) 0.0000(6)
C36 0.0198(7) 0.0319(9) 0.0241(8) 0.0008(6) -0.0012(6) -0.0023(7)
C48 0.0194(7) 0.0242(8) 0.0230(8) 0.0018(6) 0.0002(6) -0.0020(6)
C34 0.0214(7) 0.0263(8) 0.0194(7) -0.0025(6) 0.0009(6) -0.0037(6)
C35 0.0203(7) 0.0283(8) 0.0205(7) -0.0026(6) -0.0004(6) 0.0006(6)
C33 0.0294(8) 0.0249(8) 0.0255(8) -0.0039(6) 0.0021(6) -0.0007(6)
C28 0.0239(8) 0.0210(8) 0.0247(8) -0.0023(6) 0.0024(6) -0.0037(6)
C41 0.0216(7) 0.0160(7) 0.0387(9) -0.0005(6) 0.0060(7) -0.0003(6)
C27 0.0259(8) 0.0352(9) 0.0246(8) 0.0020(7) 0.0019(6) 0.0002(7)
C32 0.0260(8) 0.0347(9) 0.0253(8) -0.0092(7) 0.0043(6) -0.0018(7)
C42 0.0239(8) 0.0204(8) 0.0455(10) 0.0011(6) 0.0122(7) -0.0028(7)
C26 0.0317(9) 0.0346(10) 0.0343(10) 0.0012(7) 0.0113(7) 0.0000(8)
C29 0.0334(9) 0.0264(9) 0.0308(9) 0.0047(7) 0.0041(7) 0.0029(7)
C30 0.0318(9) 0.0341(10) 0.0442(11) 0.0112(8) 0.0010(8) 0.0038(8)

loop_
_atom_type_symbol
_atom_type_description
_atom_type_scat_dispersion_real
_atom_type_scat_dispersion_imag
_atom_type_scat_source
C C 0.0181 0.0091 'International Tables Vol C Tables 4.2.6.8 and 6.1.1.4'
H H 0.0000 0.0000 'International Tables Vol C Tables 4.2.6.8 and 6.1.1.4'
N N 0.0311 0.0180 'International Tables Vol C Tables 4.2.6.8 and 6.1.1.4'
O O 0.0492 0.0322 'International Tables Vol C Tables 4.2.6.8 and 6.1.1.4'
F F 0.0727 0.0534 'International Tables Vol C Tables 4.2.6.8 and 6.1.1.4'
Si Si 0.2541 0.3302 'International Tables Vol C Tables 4.2.6.8 and 6.1.1.4'
Cu Cu -1.9646 0.5888 'International Tables Vol C Tables 4.2.6.8 and 6.1.1.4'

loop_
_geom_angle_atom_site_label_1
_geom_angle_atom_site_label_2
_geom_angle_atom_site_label_3
_geom_angle_site_symmetry_1
_geom_angle_site_symmetry_3
_geom_angle
_geom_angle_publ_flag
N1 Cu1 N1 3_566 . 180.00(6) y
N1 Cu1 N7 3_566 4_565 91.58(5) y
N1 Cu1 N7 . 4_565 88.42(5) y
N1 Cu1 N7 3_566 2_556 88.42(5) y
N1 Cu1 N7 . 2_556 91.58(5) y
N7 Cu1 N7 4_565 2_556 180.0 y
N1 Cu1 F1 3_566 3_566 90.65(4) y
N1 Cu1 F1 . 3_566 89.35(4) y
N7 Cu1 F1 4_565 3_566 89.60(4) y
N7 Cu1 F1 2_556 3_566 90.40(4) y
N1 Cu1 F1 3_566 . 89.35(4) y
N1 Cu1 F1 . . 90.65(4) y
N7 Cu1 F1 4_565 . 90.40(4) y
N7 Cu1 F1 2_556 . 89.60(4) y
F1 Cu1 F1 3_566 . 180.0 y
N13 Cu2 N13 3_666 . 180.0 y
N13 Cu2 N19 3_666 4_566 90.73(5) y
N13 Cu2 N19 . 4_566 89.27(5) y
N13 Cu2 N19 3_666 2_655 89.27(5) y
N13 Cu2 N19 . 2_655 90.73(5) y
N19 Cu2 N19 4_566 2_655 180.0 y
N13 Cu2 F2 3_666 . 90.59(4) y
N13 Cu2 F2 . . 89.41(4) y
N19 Cu2 F2 4_566 . 90.67(4) y
N19 Cu2 F2 2_655 . 89.33(4) y
N13 Cu2 F2 3_666 3_666 89.41(4) y
N13 Cu2 F2 . 3_666 90.59(4) y
N19 Cu2 F2 4_566 3_666 89.33(4) y
N19 Cu2 F2 2_655 3_666 90.67(4) y
F2 Cu2 F2 . 3_666 180.0 y
F6 Si1 F5 . . 90.80(6) y
F6 Si1 F3 . . 89.64(6) y
F5 Si1 F3 . . 179.55(6) y
F6 Si1 F4 . . 178.87(6) y
F5 Si1 F4 . . 90.12(6) y
F3 Si1 F4 . . 89.44(6) y
F6 Si1 F2 . . 91.01(4) y
F5 Si1 F2 . . 89.67(5) y
F3 Si1 F2 . . 90.41(5) y
F4 Si1 F2 . . 89.64(4) y
F6 Si1 F1 . . 90.89(4) y
F5 Si1 F1 . . 90.35(5) y
F3 Si1 F1 . . 89.56(5) y
F4 Si1 F1 . . 88.45(4) y
F2 Si1 F1 . . 178.09(4) y
Si1 F1 Cu1 . . 178.36(5) y
Si1 F2 Cu2 . . 176.83(5) ?
C6 N1 C2 . . 118.46(12) ?
C6 N1 Cu1 . . 118.82(9) ?
C2 N1 Cu1 . . 122.58(9) ?
H52B O52 H52A . . 111(2) ?
C12 N7 C8 . . 118.09(12) ?
C12 N7 Cu1 . 2_546 120.22(9) ?
C8 N7 Cu1 . 2_546 121.50(9) ?
C24 N19 C20 . . 117.86(12) ?
C24 N19 Cu2 . 2_645 121.30(9) ?
C20 N19 Cu2 . 2_645 120.62(9) ?
C18 N13 C14 . . 118.38(12) ?
C18 N13 Cu2 . . 121.49(9) ?
C14 N13 Cu2 . . 120.10(9) ?
H53B O53 H53A . . 108(3) ?
H50A O50 H50B . . 105(2) ?
H51B O51 H51A . . 98(2) ?
C48 N43 C44 . . 116.18(14) ?
H49B O49 H49A . . 114(3) ?
C42 N37 C38 . . 115.99(14) ?
C32 N31 C36 . . 117.09(14) ?
C17 C16 C15 . . 117.72(12) ?
C17 C16 C22 . . 121.09(12) ?
C15 C16 C22 . . 121.19(12) ?
C18 C17 C16 . . 119.51(12) ?
C18 C17 H17 . . 120.2 ?
C16 C17 H17 . . 120.2 ?
C23 C22 C21 . . 117.19(12) ?
C23 C22 C16 . . 122.08(12) ?
C21 C22 C16 . . 120.70(12) ?
C5 C4 C3 . . 117.65(12) ?
C5 C4 C10 . . 120.26(13) ?
C3 C4 C10 . . 122.08(12) ?
N19 C20 C21 . . 122.84(13) ?
N19 C20 H20 . . 118.6 ?
C21 C20 H20 . . 118.6 ?
C11 C10 C9 . . 117.59(12) ?
C11 C10 C4 . . 121.48(13) ?
C9 C10 C4 . . 120.93(12) ?
C14 C15 C16 . . 119.54(13) ?
C14 C15 H15 . . 120.2 ?
C16 C15 H15 . . 120.2 ?
N13 C18 C17 . . 122.50(12) ?
N13 C18 H18 . . 118.8 ?
C17 C18 H18 . . 118.8 ?
C8 C9 C10 . . 119.56(13) ?
C8 C9 H9 . . 120.2 ?
C10 C9 H9 . . 120.2 ?
C2 C3 C4 . . 119.53(12) ?
C2 C3 H3 . . 120.2 ?
C4 C3 H3 . . 120.2 ?
C20 C21 C22 . . 119.74(12) ?
C20 C21 H21 . . 120.1 ?
C22 C21 H21 . . 120.1 ?
N13 C14 C15 . . 122.35(12) ?
N13 C14 H14 . . 118.8 ?
C15 C14 H14 . . 118.8 ?
N7 C8 C9 . . 122.68(13) ?
N7 C8 H8 . . 118.7 ?
C9 C8 H8 . . 118.7 ?
C6 C5 C4 . . 119.54(13) ?
C6 C5 H5 . . 120.2 ?
C4 C5 H5 . . 120.2 ?
N19 C24 C23 . . 122.55(12) ?
N19 C24 H24 . . 118.7 ?
C23 C24 H24 . . 118.7 ?
C24 C23 C22 . . 119.76(12) ?
C24 C23 H23 . . 120.1 ?
C22 C23 H23 . . 120.1 ?
C12 C11 C10 . . 119.54(12) ?
C12 C11 H11 . . 120.2 ?
C10 C11 H11 . . 120.2 ?
N7 C12 C11 . . 122.54(12) ?
N7 C12 H12 . . 118.7 ?
C11 C12 H12 . . 118.7 ?
N1 C2 C3 . . 122.29(12) ?
N1 C2 H2 . . 118.9 ?
C3 C2 H2 . . 118.9 ?
C44 C45 C46 . . 119.09(14) ?
C44 C45 H45 . . 120.5 ?
C46 C45 H45 . . 120.5 ?
N1 C6 C5 . . 122.51(12) ?
N1 C6 H6 . . 118.7 ?
C5 C6 H6 . . 118.7 ?
C47 C46 C45 . . 117.06(14) ?
C47 C46 C40 . . 121.19(14) ?
C45 C46 C40 . . 121.74(13) ?
N43 C44 C45 . . 124.17(15) ?
N43 C44 H44 . . 117.9 ?
C45 C44 H44 . . 117.9 ?
C48 C47 C46 . . 119.55(14) ?
C48 C47 H47 . . 120.2 ?
C46 C47 H47 . . 120.2 ?
N37 C38 C39 . . 123.69(14) ?
N37 C38 H38 . . 118.2 ?
C39 C38 H38 . . 118.2 ?
C30 N25 C26 . . 117.18(15) ?
C38 C39 C40 . . 119.83(14) ?
C38 C39 H39 . . 120.1 ?
C40 C39 H39 . . 120.1 ?
C41 C40 C39 . . 116.65(14) ?
C41 C40 C46 . . 121.72(14) ?
C39 C40 C46 . . 121.64(13) ?
N31 C36 C35 . . 123.33(16) ?
N31 C36 H36 . . 118.3 ?
C35 C36 H36 . . 118.3 ?
N43 C48 C47 . . 123.95(14) ?
N43 C48 H48 . . 118.0 ?
C47 C48 H48 . . 118.0 ?
C35 C34 C33 . . 117.94(15) ?
C35 C34 C28 . . 119.72(14) ?
C33 C34 C28 . . 122.19(15) ?
C36 C35 C34 . . 119.07(15) ?
C36 C35 H35 . . 120.5 ?
C34 C35 H35 . . 120.5 ?
C32 C33 C34 . . 118.45(16) ?
C32 C33 H33 . . 120.8 ?
C34 C33 H33 . . 120.8 ?
C29 C28 C27 . . 117.51(15) ?
C29 C28 C34 . . 120.85(15) ?
C27 C28 C34 . . 121.46(15) ?
C42 C41 C40 . . 119.25(15) ?
C42 C41 H41 . . 120.4 ?
C40 C41 H41 . . 120.4 ?
C26 C27 C28 . . 118.95(17) ?
C26 C27 H27 . . 120.5 ?
C28 C27 H27 . . 120.5 ?
N31 C32 C33 . . 124.04(16) ?
N31 C32 H32 . . 118.0 ?
C33 C32 H32 . . 118.0 ?
N37 C42 C41 . . 124.56(15) ?
N37 C42 H42 . . 117.7 ?
C41 C42 H42 . . 117.7 ?
N25 C26 C27 . . 123.59(17) ?
N25 C26 H26 . . 118.2 ?
C27 C26 H26 . . 118.2 ?
C28 C29 C30 . . 119.30(17) ?
C28 C29 H29 . . 120.3 ?
C30 C29 H29 . . 120.3 ?
N25 C30 C29 . . 123.38(18) ?
N25 C30 H30 . . 118.3 ?
C29 C30 H30 . . 118.3 ?

loop_
_geom_bond_atom_site_label_1
_geom_bond_atom_site_label_2
_geom_bond_site_symmetry_2
_geom_bond_distance
_geom_bond_publ_flag
Cu1 N1 3_566 2.0156(11) yes
Cu1 N1 . 2.0156(11) y
Cu1 N7 4_565 2.0467(11) y
Cu1 N7 2_556 2.0467(11) y
Cu1 F1 3_566 2.3585(9) y
Cu1 F1 . 2.3585(9) y
Cu2 N13 3_666 2.0170(11) y
Cu2 N13 . 2.0170(11) y
Cu2 N19 4_566 2.0494(11) y
Cu2 N19 2_655 2.0494(11) y
Cu2 F2 . 2.4109(9) y
Cu2 F2 3_666 2.4109(9) y
Si1 F6 . 1.6534(11) y
Si1 F5 . 1.6806(10) y
Si1 F3 . 1.6823(10) y
Si1 F4 . 1.6855(11) y
Si1 F2 . 1.7120(10) y
Si1 F1 . 1.7145(10) y
N1 C6 . 1.3418(18) ?
N1 C2 . 1.3455(17) ?
O52 H52B . 0.90(3) ?
O52 H52A . 0.90(3) ?
N7 C12 . 1.3442(18) ?
N7 C8 . 1.3470(18) ?
N7 Cu1 2_546 2.0467(11) ?
N19 C24 . 1.3432(18) ?
N19 C20 . 1.3436(18) ?
N19 Cu2 2_645 2.0494(11) ?
N13 C18 . 1.3426(17) ?
N13 C14 . 1.3443(18) ?
O53 H53B . 0.78(2) ?
O53 H53A . 0.85(3) ?
O50 H50A . 1.05(3) ?
O50 H50B . 0.96(3) ?
O51 H51B . 0.91(3) ?
O51 H51A . 1.00(4) ?
N43 C48 . 1.338(2) ?
N43 C44 . 1.341(2) ?
O49 H49B . 0.96(3) ?
O49 H49A . 1.00(4) ?
N37 C42 . 1.337(2) ?
N37 C38 . 1.338(2) ?
N31 C32 . 1.334(2) ?
N31 C36 . 1.337(2) ?
C16 C17 . 1.3927(19) ?
C16 C15 . 1.3947(18) ?
C16 C22 . 1.4803(19) ?
C17 C18 . 1.3845(19) ?
C17 H17 . 0.9500 ?
C22 C23 . 1.3942(19) ?
C22 C21 . 1.3950(19) ?
C4 C5 . 1.3938(19) ?
C4 C3 . 1.3974(19) ?
C4 C10 . 1.4791(19) ?
C20 C21 . 1.3823(19) ?
C20 H20 . 0.9500 ?
C10 C11 . 1.3948(19) ?
C10 C9 . 1.3971(19) ?
C15 C14 . 1.3852(19) ?
C15 H15 . 0.9500 ?
C18 H18 . 0.9500 ?
C9 C8 . 1.3818(19) ?
C9 H9 . 0.9500 ?
C3 C2 . 1.3832(19) ?
C3 H3 . 0.9500 ?
C21 H21 . 0.9500 ?
C14 H14 . 0.9500 ?
C8 H8 . 0.9500 ?
C5 C6 . 1.3821(19) ?
C5 H5 . 0.9500 ?
C24 C23 . 1.3882(19) ?
C24 H24 . 0.9500 ?
C23 H23 . 0.9500 ?
C11 C12 . 1.3877(19) ?
C11 H11 . 0.9500 ?
C12 H12 . 0.9500 ?
C2 H2 . 0.9500 ?
C45 C44 . 1.387(2) ?
C45 C46 . 1.396(2) ?
C45 H45 . 0.9500 ?
C6 H6 . 0.9500 ?
C46 C47 . 1.393(2) ?
C46 C40 . 1.484(2) ?
C44 H44 . 0.9500 ?
C47 C48 . 1.384(2) ?
C47 H47 . 0.9500 ?
C38 C39 . 1.385(2) ?
C38 H38 . 0.9500 ?
N25 C30 . 1.331(3) ?
N25 C26 . 1.337(3) ?
C39 C40 . 1.396(2) ?
C39 H39 . 0.9500 ?
C40 C41 . 1.391(2) ?
C36 C35 . 1.386(2) ?
C36 H36 . 0.9500 ?
C48 H48 . 0.9500 ?
C34 C35 . 1.393(2) ?
C34 C33 . 1.394(2) ?
C34 C28 . 1.483(2) ?
C35 H35 . 0.9500 ?
C33 C32 . 1.386(2) ?
C33 H33 . 0.9500 ?
C28 C29 . 1.386(2) ?
C28 C27 . 1.396(2) ?
C41 C42 . 1.384(2) ?
C41 H41 . 0.9500 ?
C27 C26 . 1.383(2) ?
C27 H27 . 0.9500 ?
C32 H32 . 0.9500 ?
C42 H42 . 0.9500 ?
C26 H26 . 0.9500 ?
C29 C30 . 1.388(3) ?
C29 H29 . 0.9500 ?
C30 H30 . 0.9500 ?

loop_
_geom_hbond_atom_site_label_D
_geom_hbond_atom_site_label_H
_geom_hbond_atom_site_label_A
_geom_hbond_site_symmetry_A
_geom_hbond_distance_DH
_geom_hbond_distance_HA
_geom_hbond_distance_DA
_geom_hbond_angle_DHA
C17 H17 N31 2_645 0.95 2.34 3.2849(19) 170.2
C20 H20 F2 4_565 0.95 2.32 3.0341(16) 131.1
C20 H20 F5 4_565 0.95 2.53 3.4305(17) 159.0
C18 H18 F2 3_666 0.95 2.52 3.1085(16) 120.1
C9 H9 O52 . 0.95 2.50 3.4223(18) 163.2
C3 H3 N37 2_546 0.95 2.54 3.4803(19) 173.3
C21 H21 O52 4_565 0.95 2.56 3.4294(18) 152.3
C14 H14 F2 . 0.95 2.43 3.0497(16) 122.7
C14 H14 F4 . 0.95 2.55 3.4519(17) 157.8
C8 H8 F1 4_566 0.95 2.33 3.0205(16) 128.8
C8 H8 F4 4_566 0.95 2.51 3.3524(18) 147.6
C5 H5 O52 . 0.95 2.43 3.2916(18) 151.3
C24 H24 F2 2_645 0.95 2.29 2.9997(16) 130.6
C24 H24 F3 2_645 0.95 2.55 3.4609(17) 160.9
C11 H11 N37 2_546 0.95 2.61 3.4358(19) 145.2
C12 H12 F1 2_546 0.95 2.26 2.9662(16) 130.5
C12 H12 F6 2_546 0.95 2.49 3.4040(16) 160.5
C2 H2 F1 3_566 0.95 2.52 3.0708(16) 116.7
C2 H2 F3 3_566 0.95 2.45 3.3364(17) 155.5
C45 H45 O50 1_565 0.95 2.44 3.376(2) 166.8
C6 H6 F1 . 0.95 2.46 3.0691(16) 121.7
C6 H6 F4 . 0.95 2.60 3.5313(17) 165.5
C38 H38 F6 . 0.95 2.41 3.1240(19) 131.7
C48 H48 O51 3_666 0.95 2.50 3.330(2) 145.8
O53 H53B F3 4_566 0.78(2) 1.96(3) 2.7228(17) 166(2)
O52 H52B O53 . 0.90(3) 1.83(3) 2.7227(18) 170(2)
O53 H53A N43 3_666 0.85(3) 2.05(3) 2.8666(19) 161(3)
O52 H52A O51 . 0.90(3) 1.84(3) 2.726(2) 172(2)
O50 H50A O49 . 1.05(3) 1.72(3) 2.741(2) 163(2)
O49 H49B F5 4_565 0.96(3) 1.82(3) 2.7716(18) 173(3)
O50 H50B N25 3_566 0.96(3) 1.86(3) 2.816(2) 173(3)
O49 H49A O52 4_565 1.00(4) 1.81(4) 2.798(2) 169(3)
O51 H51B F4 . 0.91(3) 1.88(3) 2.7029(18) 149(2)
O51 H51A O50 . 1.00(4) 1.76(4) 2.719(2) 158(3)

loop_
_geom_torsion_atom_site_label_1
_geom_torsion_atom_site_label_2
_geom_torsion_atom_site_label_3
_geom_torsion_atom_site_label_4
_geom_torsion_site_symmetry_1
_geom_torsion
C15 C16 C17 C18 . 0.9(2)
C22 C16 C17 C18 . 179.87(12)
C17 C16 C22 C23 . 26.6(2)
C15 C16 C22 C23 . -154.49(14)
C17 C16 C22 C21 . -151.72(14)
C15 C16 C22 C21 . 27.22(19)
C24 N19 C20 C21 . 2.0(2)
Cu2 N19 C20 C21 2_645 -172.69(11)
C5 C4 C10 C11 . -154.60(14)
C3 C4 C10 C11 . 24.2(2)
C5 C4 C10 C9 . 24.7(2)
C3 C4 C10 C9 . -156.55(14)
C17 C16 C15 C14 . -0.2(2)
C22 C16 C15 C14 . -179.17(13)
C14 N13 C18 C17 . -0.5(2)
Cu2 N13 C18 C17 . 177.47(10)
C16 C17 C18 N13 . -0.6(2)
C11 C10 C9 C8 . 0.9(2)
C4 C10 C9 C8 . -178.38(14)
C5 C4 C3 C2 . 0.5(2)
C10 C4 C3 C2 . -178.27(13)
N19 C20 C21 C22 . 0.0(2)
C23 C22 C21 C20 . -2.0(2)
C16 C22 C21 C20 . 176.33(13)
C18 N13 C14 C15 . 1.2(2)
Cu2 N13 C14 C15 . -176.76(11)
C16 C15 C14 N13 . -0.9(2)
C12 N7 C8 C9 . -0.4(2)
Cu1 N7 C8 C9 2_546 -175.57(11)
C10 C9 C8 N7 . -0.4(2)
C3 C4 C5 C6 . 0.8(2)
C10 C4 C5 C6 . 179.62(13)
C20 N19 C24 C23 . -2.0(2)
Cu2 N19 C24 C23 2_645 172.69(11)
N19 C24 C23 C22 . -0.1(2)
C21 C22 C23 C24 . 2.1(2)
C16 C22 C23 C24 . -176.27(13)
C9 C10 C11 C12 . -0.8(2)
C4 C10 C11 C12 . 178.56(13)
C8 N7 C12 C11 . 0.6(2)
Cu1 N7 C12 C11 2_546 175.83(11)
C10 C11 C12 N7 . 0.0(2)
C6 N1 C2 C3 . 0.4(2)
Cu1 N1 C2 C3 . 176.11(10)
C4 C3 C2 N1 . -1.1(2)
C2 N1 C6 C5 . 1.0(2)
Cu1 N1 C6 C5 . -174.86(11)
C4 C5 C6 N1 . -1.6(2)
C44 C45 C46 C47 . 0.7(2)
C44 C45 C46 C40 . 179.73(14)
C48 N43 C44 C45 . -0.5(2)
C46 C45 C44 N43 . -0.3(2)
C45 C46 C47 C48 . -0.3(2)
C40 C46 C47 C48 . -179.31(14)
C42 N37 C38 C39 . 0.3(2)
N37 C38 C39 C40 . -1.4(2)
C38 C39 C40 C41 . 0.7(2)
C38 C39 C40 C46 . -179.63(13)
C47 C46 C40 C41 . 149.49(16)
C45 C46 C40 C41 . -29.5(2)
C47 C46 C40 C39 . -30.1(2)
C45 C46 C40 C39 . 150.90(15)
C32 N31 C36 C35 . 0.5(2)
C44 N43 C48 C47 . 1.0(2)
C46 C47 C48 N43 . -0.6(2)
N31 C36 C35 C34 . 2.0(2)
C33 C34 C35 C36 . -2.6(2)
C28 C34 C35 C36 . 173.10(15)
C35 C34 C33 C32 . 0.8(2)
C28 C34 C33 C32 . -174.74(15)
C35 C34 C28 C29 . -132.33(17)
C33 C34 C28 C29 . 43.2(2)
C35 C34 C28 C27 . 42.8(2)
C33 C34 C28 C27 . -141.73(17)
C39 C40 C41 C42 . 0.8(2)
C46 C40 C41 C42 . -178.85(15)
C29 C28 C27 C26 . 0.3(3)
C34 C28 C27 C26 . -174.98(16)
C36 N31 C32 C33 . -2.4(3)
C34 C33 C32 N31 . 1.8(3)
C38 N37 C42 C41 . 1.3(3)
C40 C41 C42 N37 . -1.9(3)
C30 N25 C26 C27 . -1.5(3)
C28 C27 C26 N25 . 1.8(3)
C27 C28 C29 C30 . -2.6(3)
C34 C28 C29 C30 . 172.72(17)
C26 N25 C30 C29 . -1.0(3)
C28 C29 C30 N25 . 3.1(3)

_cod_database_fobs_code 2241903
